data_4026937
loop_
_publ_author_name
'Michael T. Scerba'
'Steven Bloom'
'Nathan Haselton'
'Maxime Siegler'
'Jake Jaffe'
'Thomas Lectka'

_publ_section_title
;
 Interaction of a C-F Bond with the \p-System of a C=C Bond or "Head On"
 with a Proximate C-H Bond
;
_journal_name_full 'Journal of Organic Chemistry'
_journal_page_first 1605
_journal_page_last 1609
_journal_paper_doi 10.1021/jo2024152
_journal_volume 77
_journal_year 2012
_chemical_formula_moiety 'C14 H13 F O3'
_chemical_formula_sum 'C14 H13 F O3'
_chemical_formula_weight 248.24
_chemical_name_systematic
; 
 ? 
;
_space_group_IT_number 61
_symmetry_cell_setting orthorhombic
_symmetry_space_group_name_Hall '-P 2ac 2ab'
_symmetry_space_group_name_H-M 'P b c a'
_atom_sites_solution_hydrogens difmap
_atom_sites_solution_primary direct
_atom_sites_solution_secondary difmap
_audit_creation_method SHELXL-97
_cell_angle_alpha 90.00
_cell_angle_beta 90.00
_cell_angle_gamma 90.00
_cell_formula_units_Z 8
_cell_length_a 11.8147(3)
_cell_length_b 13.0024(3)
_cell_length_c 14.1560(3)
_cell_measurement_reflns_used 6389
_cell_measurement_temperature 110(2)
_cell_measurement_theta_max 28.95
_cell_measurement_theta_min 1.72
_cell_volume 2174.64(9)
_computing_cell_refinement
;
CrysAlisPro, Oxford Diffraction Ltd.,
Version 1.171.33.31 (release 08-01-2009 CrysAlis171 .NET)
(compiled Jan  8 2009,16:24:04)
;
_computing_data_collection
;
CrysAlisPro, Oxford Diffraction Ltd.,
Version 1.171.33.31 (release 08-01-2009 CrysAlis171 .NET)
(compiled Jan  8 2009,16:24:04)
;
_computing_data_reduction
;
CrysAlisPro, Oxford Diffraction Ltd.,
Version 1.171.33.31 (release 08-01-2009 CrysAlis171 .NET)
(compiled Jan  8 2009,16:24:04)
;
_computing_molecular_graphics 'SHELXTL v6.10 (Sheldrick, 2008)'
_computing_publication_material 'SHELXTL v6.10 (Sheldrick, 2008)'
_computing_structure_refinement 'SHELXL-97 (Sheldrick, 2008)'
_computing_structure_solution 'SHELXS-86 (Sheldrick, 2008)'
_diffrn_ambient_temperature 110(2)
_diffrn_detector_area_resol_mean 15.9890
_diffrn_measured_fraction_theta_full 1.000
_diffrn_measured_fraction_theta_max 1.000
_diffrn_measurement_device_type 'Goniometer KM4/Xcalibur, detector: Sapphire3'
_diffrn_measurement_method '\w and \f scans'
_diffrn_radiation_monochromator graphite
_diffrn_radiation_source 'Enhance (Mo) x-ray Source'
_diffrn_radiation_type MoK\a
_diffrn_radiation_wavelength 0.71073
_diffrn_reflns_av_R_equivalents 0.0366
_diffrn_reflns_av_sigmaI/netI 0.0271
_diffrn_reflns_limit_h_max 12
_diffrn_reflns_limit_h_min -14
_diffrn_reflns_limit_k_max 16
_diffrn_reflns_limit_k_min -14
_diffrn_reflns_limit_l_max 17
_diffrn_reflns_limit_l_min -15
_diffrn_reflns_number 12166
_diffrn_reflns_theta_full 26.00
_diffrn_reflns_theta_max 26.00
_diffrn_reflns_theta_min 2.74
_exptl_absorpt_coefficient_mu 0.117
_exptl_absorpt_correction_T_max 0.987
_exptl_absorpt_correction_T_min 0.959
_exptl_absorpt_correction_type analytical
_exptl_absorpt_process_details
;
CrysAlis RED, Oxford Diffraction Ltd.,
Version 1.171.33.31 (release 08-01-2009 CrysAlis171 .NET)
(compiled Jan  8 2009,16:24:04)
Analytical numeric absorption correction using a multifaceted crystal
            model based on expressions derived by R.C. Clark & J.S. Reid.
(Clark, R. C. & Reid, J. S. (1995). Acta Cryst. A51, 887-897)
;
_exptl_crystal_colour colorless
_exptl_crystal_density_diffrn 1.516
_exptl_crystal_description 'thick plate'
_exptl_crystal_F_000 1040
_exptl_crystal_size_max 0.50
_exptl_crystal_size_mid 0.38
_exptl_crystal_size_min 0.12
_refine_diff_density_max 0.320
_refine_diff_density_min -0.234
_refine_diff_density_rms 0.049
_refine_ls_extinction_method none
_refine_ls_goodness_of_fit_ref 1.063
_refine_ls_hydrogen_treatment constr
_refine_ls_matrix_type full
_refine_ls_number_parameters 163
_refine_ls_number_reflns 2137
_refine_ls_number_restraints 0
_refine_ls_restrained_S_all 1.063
_refine_ls_R_factor_all 0.0557
_refine_ls_R_factor_gt 0.0393
_refine_ls_shift/su_max 0.000
_refine_ls_shift/su_mean 0.000
_refine_ls_structure_factor_coef Fsqd
_refine_ls_weighting_details 'calc w=1/[\s^2^(Fo^2^)+(0.0559P)^2^+0.4668P] where P=(Fo^2^+2Fc^2^)/3'
_refine_ls_weighting_scheme calc
_refine_ls_wR_factor_gt 0.0957
_refine_ls_wR_factor_ref 0.1012
_reflns_number_gt 1694
_reflns_number_total 2137
_reflns_threshold_expression I>2\s(I)
_cod_data_source_file jo2024152_si_002.cif
_cod_data_source_block 1
_cod_database_code 4026937

loop_
_symmetry_equiv_pos_as_xyz
'x, y, z'
'-x+1/2, -y, z+1/2'
'x+1/2, -y+1/2, -z'
'-x, y+1/2, -z+1/2'
'-x, -y, -z'
'x-1/2, y, -z-1/2'
'-x-1/2, y-1/2, z'
'x, -y-1/2, z-1/2'

loop_
_atom_site_label
_atom_site_type_symbol
_atom_site_fract_x
_atom_site_fract_y
_atom_site_fract_z
_atom_site_U_iso_or_equiv
_atom_site_adp_type
_atom_site_occupancy
_atom_site_symmetry_multiplicity
_atom_site_calc_flag
_atom_site_refinement_flags
C1 C 0.43721(12) 0.39831(13) 0.13012(11) 0.0149(3) Uani 1 1 d .
H1 H 0.4868 0.4177 0.1845 0.018 Uiso 1 1 calc R
C2 C 0.35415(12) 0.48761(12) 0.11297(10) 0.0141(3) Uani 1 1 d .
H2 H 0.3876 0.5503 0.0830 0.017 Uiso 1 1 calc R
C3 C 0.31950(14) 0.49968(12) 0.21780(11) 0.0178(4) Uani 1 1 d .
H3A H 0.2448 0.5337 0.2236 0.021 Uiso 1 1 calc R
H3B H 0.3764 0.5401 0.2533 0.021 Uiso 1 1 calc R
C4 C 0.31443(13) 0.38577(12) 0.25417(11) 0.0174(4) Uani 1 1 d .
H4A H 0.3681 0.3748 0.3070 0.021 Uiso 1 1 calc R
H4B H 0.2371 0.3678 0.2755 0.021 Uiso 1 1 calc R
C5 C 0.34889(12) 0.32132(12) 0.16642(10) 0.0137(3) Uani 1 1 d .
H5 H 0.3780 0.2507 0.1802 0.016 Uiso 1 1 calc R
C6 C 0.24919(12) 0.32697(12) 0.09468(10) 0.0126(3) Uani 1 1 d .
C7 C 0.24283(12) 0.26359(13) -0.00015(11) 0.0164(4) Uani 1 1 d .
H7 H 0.2174 0.1906 0.0062 0.020 Uiso 1 1 calc R
C8 C 0.16368(14) 0.33468(13) -0.05746(11) 0.0175(4) Uani 1 1 d .
H8A H 0.0902 0.3472 -0.0258 0.021 Uiso 1 1 calc R
H8B H 0.1515 0.3106 -0.1230 0.021 Uiso 1 1 calc R
C9 C 0.24553(13) 0.42801(13) -0.05116(10) 0.0161(4) Uani 1 1 d .
H9 H 0.2223 0.4909 -0.0869 0.019 Uiso 1 1 calc R
C10 C 0.25180(12) 0.43940(12) 0.05953(10) 0.0125(3) Uani 1 1 d .
C11 C 0.13668(13) 0.31650(12) 0.14418(10) 0.0153(4) Uani 1 1 d .
C12 C 0.14038(13) 0.48399(13) 0.09207(11) 0.0164(3) Uani 1 1 d .
C13 C 0.35070(14) 0.27973(14) -0.05434(11) 0.0202(4) Uani 1 1 d .
H13 H 0.4079 0.2297 -0.0647 0.024 Uiso 1 1 calc R
C14 C 0.35211(14) 0.37543(13) -0.08504(10) 0.0190(4) Uani 1 1 d .
H14 H 0.4101 0.4060 -0.1221 0.023 Uiso 1 1 calc R
F1 F 0.50690(7) 0.36846(8) 0.05614(6) 0.0209(3) Uani 1 1 d .
O1 O 0.09381(9) 0.24394(9) 0.18077(8) 0.0226(3) Uani 1 1 d .
O2 O 0.07928(9) 0.41080(9) 0.14291(8) 0.0193(3) Uani 1 1 d .
O3 O 0.10095(10) 0.56704(9) 0.07914(9) 0.0250(3) Uani 1 1 d .

loop_
_atom_site_aniso_label
_atom_site_aniso_U_11
_atom_site_aniso_U_22
_atom_site_aniso_U_33
_atom_site_aniso_U_23
_atom_site_aniso_U_13
_atom_site_aniso_U_12
C1 0.0114(7) 0.0198(9) 0.0136(7) 0.0003(7) 0.0007(6) 0.0000(6)
C2 0.0132(7) 0.0147(8) 0.0144(7) 0.0017(6) 0.0005(6) -0.0017(6)
C3 0.0183(8) 0.0191(9) 0.0161(8) -0.0021(7) -0.0010(6) -0.0018(7)
C4 0.0173(8) 0.0226(9) 0.0124(7) 0.0018(7) -0.0010(6) -0.0029(7)
C5 0.0119(8) 0.0139(8) 0.0153(7) 0.0032(6) -0.0022(6) 0.0005(6)
C6 0.0127(8) 0.0126(8) 0.0124(7) 0.0014(6) -0.0010(6) 0.0002(6)
C7 0.0162(8) 0.0148(9) 0.0184(8) -0.0028(7) -0.0013(6) -0.0010(7)
C8 0.0151(8) 0.0226(9) 0.0147(7) -0.0016(7) -0.0034(6) -0.0012(7)
C9 0.0173(8) 0.0180(9) 0.0129(7) 0.0046(7) -0.0024(6) 0.0007(6)
C10 0.0110(8) 0.0122(8) 0.0144(7) 0.0014(7) 0.0003(5) 0.0019(6)
C11 0.0143(8) 0.0178(9) 0.0138(7) 0.0015(7) -0.0020(6) -0.0009(6)
C12 0.0138(8) 0.0176(9) 0.0179(8) -0.0001(7) -0.0011(6) 0.0006(7)
C13 0.0160(8) 0.0276(10) 0.0170(8) -0.0074(7) -0.0001(6) 0.0013(7)
C14 0.0152(8) 0.0285(10) 0.0132(7) -0.0026(7) 0.0016(6) -0.0048(7)
F1 0.0114(5) 0.0291(6) 0.0223(5) -0.0011(4) 0.0036(4) 0.0030(4)
O1 0.0197(6) 0.0239(7) 0.0242(6) 0.0071(5) 0.0008(5) -0.0069(5)
O2 0.0137(6) 0.0211(6) 0.0230(6) 0.0021(5) 0.0054(4) 0.0022(5)
O3 0.0198(6) 0.0188(7) 0.0365(7) 0.0022(5) 0.0002(5) 0.0077(5)

loop_
_atom_type_symbol
_atom_type_description
_atom_type_scat_dispersion_real
_atom_type_scat_dispersion_imag
_atom_type_scat_source
C C 0.0033 0.0016 'International Tables Vol C Tables 4.2.6.8 and 6.1.1.4'
H H 0.0000 0.0000 'International Tables Vol C Tables 4.2.6.8 and 6.1.1.4'
F F 0.0171 0.0103 'International Tables Vol C Tables 4.2.6.8 and 6.1.1.4'
O O 0.0106 0.0060 'International Tables Vol C Tables 4.2.6.8 and 6.1.1.4'

loop_
_geom_angle_atom_site_label_1
_geom_angle_atom_site_label_2
_geom_angle_atom_site_label_3
_geom_angle
F1 C1 C5 118.28(13)
F1 C1 C2 118.05(12)
C5 C1 C2 96.39(12)
F1 C1 H1 107.7
C5 C1 H1 107.7
C2 C1 H1 107.7
C1 C2 C3 95.39(11)
C1 C2 C10 105.54(12)
C3 C2 C10 107.53(12)
C1 C2 H2 115.4
C3 C2 H2 115.4
C10 C2 H2 115.4
C2 C3 C4 103.24(12)
C2 C3 H3A 111.1
C4 C3 H3A 111.1
C2 C3 H3B 111.1
C4 C3 H3B 111.1
H3A C3 H3B 109.1
C5 C4 C3 103.70(12)
C5 C4 H4A 111.0
C3 C4 H4A 111.0
C5 C4 H4B 111.0
C3 C4 H4B 111.0
H4A C4 H4B 109.0
C1 C5 C4 95.40(12)
C1 C5 C6 105.38(12)
C4 C5 C6 107.34(12)
C1 C5 H5 115.5
C4 C5 H5 115.5
C6 C5 H5 115.5
C11 C6 C10 104.63(12)
C11 C6 C5 111.06(12)
C10 C6 C5 103.87(12)
C11 C6 C7 107.83(12)
C10 C6 C7 102.79(12)
C5 C6 C7 124.51(13)
C13 C7 C8 99.30(13)
C13 C7 C6 108.74(12)
C8 C7 C6 99.39(12)
C13 C7 H7 115.7
C8 C7 H7 115.7
C6 C7 H7 115.7
C7 C8 C9 93.46(12)
C7 C8 H8A 113.0
C9 C8 H8A 113.0
C7 C8 H8B 113.0
C9 C8 H8B 113.0
H8A C8 H8B 110.4
C14 C9 C8 98.45(13)
C14 C9 C10 108.61(12)
C8 C9 C10 99.19(12)
C14 C9 H9 116.0
C8 C9 H9 116.0
C10 C9 H9 116.0
C12 C10 C6 104.34(12)
C12 C10 C2 111.96(12)
C6 C10 C2 103.88(12)
C12 C10 C9 107.36(12)
C6 C10 C9 103.32(12)
C2 C10 C9 123.86(12)
O1 C11 O2 119.57(14)
O1 C11 C6 130.46(15)
O2 C11 C6 109.96(13)
O3 C12 O2 119.73(14)
O3 C12 C10 129.98(15)
O2 C12 C10 110.28(13)
C14 C13 C7 108.12(15)
C14 C13 H13 125.9
C7 C13 H13 125.9
C13 C14 C9 108.18(14)
C13 C14 H14 125.9
C9 C14 H14 125.9
C12 O2 C11 110.69(12)

loop_
_geom_bond_atom_site_label_1
_geom_bond_atom_site_label_2
_geom_bond_distance
C1 F1 1.3876(17)
C1 C5 1.535(2)
C1 C2 1.539(2)
C1 H1 1.0000
C2 C3 1.547(2)
C2 C10 1.558(2)
C2 H2 1.0000
C3 C4 1.569(2)
C3 H3A 0.9900
C3 H3B 0.9900
C4 C5 1.553(2)
C4 H4A 0.9900
C4 H4B 0.9900
C5 C6 1.557(2)
C5 H5 1.0000
C6 C11 1.509(2)
C6 C10 1.545(2)
C6 C7 1.577(2)
C7 C13 1.502(2)
C7 C8 1.545(2)
C7 H7 1.0000
C8 C9 1.554(2)
C8 H8A 0.9900
C8 H8B 0.9900
C9 C14 1.511(2)
C9 C10 1.576(2)
C9 H9 1.0000
C10 C12 1.510(2)
C11 O1 1.1896(19)
C11 O2 1.4013(19)
C12 O3 1.1901(19)
C12 O2 1.3946(18)
C13 C14 1.318(2)
C13 H13 0.9500
C14 H14 0.9500
C13 F1 2.6801(19)
C14 F1 2.7106(18)

loop_
_geom_torsion_atom_site_label_1
_geom_torsion_atom_site_label_2
_geom_torsion_atom_site_label_3
_geom_torsion_atom_site_label_4
_geom_torsion
F1 C1 C2 C3 -169.89(13)
C5 C1 C2 C3 63.25(12)
F1 C1 C2 C10 80.22(15)
C5 C1 C2 C10 -46.64(13)
C1 C2 C3 C4 -38.28(13)
C10 C2 C3 C4 69.90(14)
C2 C3 C4 C5 0.98(15)
F1 C1 C5 C4 170.91(12)
C2 C1 C5 C4 -62.39(12)
F1 C1 C5 C6 -79.43(15)
C2 C1 C5 C6 47.27(14)
C3 C4 C5 C1 36.86(13)
C3 C4 C5 C6 -71.11(14)
C1 C5 C6 C11 -142.95(13)
C4 C5 C6 C11 -42.11(17)
C1 C5 C6 C10 -31.00(15)
C4 C5 C6 C10 69.85(14)
C1 C5 C6 C7 85.52(17)
C4 C5 C6 C7 -173.63(14)
C11 C6 C7 C13 175.57(13)
C10 C6 C7 C13 65.37(15)
C5 C6 C7 C13 -51.7(2)
C11 C6 C7 C8 72.32(14)
C10 C6 C7 C8 -37.87(14)
C5 C6 C7 C8 -154.90(14)
C13 C7 C8 C9 -51.19(13)
C6 C7 C8 C9 59.73(13)
C7 C8 C9 C14 51.30(13)
C7 C8 C9 C10 -59.23(13)
C11 C6 C10 C12 0.08(15)
C5 C6 C10 C12 -116.46(12)
C7 C6 C10 C12 112.65(12)
C11 C6 C10 C2 117.52(12)
C5 C6 C10 C2 0.97(14)
C7 C6 C10 C2 -129.91(11)
C11 C6 C10 C9 -112.07(12)
C5 C6 C10 C9 131.38(12)
C7 C6 C10 C9 0.50(14)
C1 C2 C10 C12 141.25(13)
C3 C2 C10 C12 40.29(17)
C1 C2 C10 C6 29.24(14)
C3 C2 C10 C6 -71.71(14)
C1 C2 C10 C9 -87.61(17)
C3 C2 C10 C9 171.44(14)
C14 C9 C10 C12 -175.39(13)
C8 C9 C10 C12 -73.18(14)
C14 C9 C10 C6 -65.47(15)
C8 C9 C10 C6 36.75(14)
C14 C9 C10 C2 51.6(2)
C8 C9 C10 C2 153.86(14)
C10 C6 C11 O1 177.65(16)
C5 C6 C11 O1 -70.9(2)
C7 C6 C11 O1 68.7(2)
C10 C6 C11 O2 -1.95(15)
C5 C6 C11 O2 109.52(14)
C7 C6 C11 O2 -110.88(14)
C6 C10 C12 O3 -176.89(16)
C2 C10 C12 O3 71.4(2)
C9 C10 C12 O3 -67.7(2)
C6 C10 C12 O2 1.82(15)
C2 C10 C12 O2 -109.90(14)
C9 C10 C12 O2 111.03(14)
C8 C7 C13 C14 33.67(16)
C6 C7 C13 C14 -69.63(16)
C7 C13 C14 C9 0.88(17)
C8 C9 C14 C13 -34.79(15)
C10 C9 C14 C13 67.95(16)
O3 C12 O2 C11 175.68(14)
C10 C12 O2 C11 -3.18(16)
O1 C11 O2 C12 -176.42(14)
C6 C11 O2 C12 3.23(16)
